data_1545772
loop_
_publ_author_name
'Du, Kang'
'Waters, Emily Alex'
'Harris, David David'

_publ_section_title
;
 Ratiometric Quantitation of Redox Status with a Molecular Fe2 Magnetic
 Resonance Probe
;
_journal_name_full 'Chem. Sci.'
_journal_paper_doi 10.1039/C7SC00562H
_journal_year 2017
_chemical_formula_moiety 'C19 H29 Fe2 N6 O12 P2, 2(O1), 4(H2 O), H O'
_chemical_formula_sum 'C19 H38 Fe2 N6 O19 P2'
_chemical_formula_weight 828.19
_chemical_properties_physical ', Air-sensitive'
_space_group_crystal_system orthorhombic
_space_group_IT_number 33
_space_group_name_Hall 'P 2c -2n'
_space_group_name_H-M_alt 'P n a 21'
_symmetry_space_group_name_Hall 'P 2c -2n'
_symmetry_space_group_name_H-M 'P n a 21'
_atom_sites_solution_hydrogens mixed
_atom_sites_solution_primary direct
_audit_creation_date 2016-08-11
_audit_creation_method
;
Olex2 1.2
(compiled 2016.02.19 svn.r3266 for OlexSys, GUI svn.r5155)
;
_audit_update_record
;
2017-02-05 deposited with the CCDC.
2017-04-13 downloaded from the CCDC.
;
_cell_angle_alpha 90
_cell_angle_beta 90
_cell_angle_gamma 90
_cell_formula_units_Z 4
_cell_length_a 21.3916(7)
_cell_length_b 9.4099(3)
_cell_length_c 16.1292(5)
_cell_measurement_reflns_used 9100
_cell_measurement_temperature 100
_cell_measurement_theta_max 26.47
_cell_measurement_theta_min 2.53
_cell_volume 3246.69(18)
_computing_cell_refinement 'SAINT V8.34A (Bruker, 2013)'
_computing_data_collection 'APEX2 V2014.11-0 (Bruker, 2014)'
_computing_data_reduction 'Bruker SAINT'
_computing_molecular_graphics 'Olex2 (Dolomanov et al., 2009)'
_computing_publication_material 'Olex2 (Dolomanov et al., 2009)'
_computing_structure_refinement 'ShelXL (Sheldrick, 2015)'
_computing_structure_solution 'ShelXT (Sheldrick, 2015)'
_diffrn_ambient_temperature 100.04
_diffrn_detector_area_resol_mean 8
_diffrn_measured_fraction_theta_full 0.999
_diffrn_measured_fraction_theta_max 0.998
_diffrn_measurement_device_type 'Bruker Kappa APEX CCD area detector'
_diffrn_measurement_method '\w and \f scans'
_diffrn_radiation_monochromator 'Quazar optics'
_diffrn_radiation_type MoK\a
_diffrn_radiation_wavelength 0.71073
_diffrn_reflns_av_R_equivalents 0.0293
_diffrn_reflns_av_unetI/netI 0.0229
_diffrn_reflns_Laue_measured_fraction_full 0.999
_diffrn_reflns_Laue_measured_fraction_max 0.998
_diffrn_reflns_limit_h_max 26
_diffrn_reflns_limit_h_min -26
_diffrn_reflns_limit_k_max 11
_diffrn_reflns_limit_k_min -11
_diffrn_reflns_limit_l_max 20
_diffrn_reflns_limit_l_min -19
_diffrn_reflns_number 45560
_diffrn_reflns_point_group_measured_fraction_full 1.000
_diffrn_reflns_point_group_measured_fraction_max 0.998
_diffrn_reflns_theta_full 26.000
_diffrn_reflns_theta_max 26.505
_diffrn_reflns_theta_min 2.285
_diffrn_source microsource
_diffrn_standards_number 0
_exptl_absorpt_coefficient_mu 1.081
_exptl_absorpt_correction_T_max 0.7454
_exptl_absorpt_correction_T_min 0.6491
_exptl_absorpt_correction_type multi-scan
_exptl_absorpt_process_details
;
SADABS-2014/5 (Bruker,2014/5) was used for absorption correction.
wR2(int) was 0.0946 before and 0.0485 after correction.
The Ratio of minimum to maximum transmission is 0.8708.
The \l/2 correction factor is 0.00150.
;
_exptl_crystal_colour 'clear dark red'
_exptl_crystal_colour_lustre clear
_exptl_crystal_colour_modifier dark
_exptl_crystal_colour_primary red
_exptl_crystal_density_diffrn 1.694
_exptl_crystal_description plate
_exptl_crystal_F_000 1712
_exptl_crystal_preparation ', Magnetic properties'
_exptl_crystal_size_max 0.451
_exptl_crystal_size_mid 0.177
_exptl_crystal_size_min 0.06
_refine_diff_density_max 0.928
_refine_diff_density_min -0.791
_refine_diff_density_rms 0.122
_refine_ls_abs_structure_details
;
 Refined as an inversion twin.
;
_refine_ls_abs_structure_Flack 0.14(3)
_refine_ls_extinction_method none
_refine_ls_goodness_of_fit_ref 1.237
_refine_ls_hydrogen_treatment mixed
_refine_ls_matrix_type full
_refine_ls_number_parameters 458
_refine_ls_number_reflns 6605
_refine_ls_number_restraints 121
_refine_ls_restrained_S_all 1.234
_refine_ls_R_factor_all 0.0508
_refine_ls_R_factor_gt 0.0497
_refine_ls_shift/su_max 0.000
_refine_ls_shift/su_mean 0.000
_refine_ls_structure_factor_coef Fsqd
_refine_ls_weighting_details 'w=1/[\s^2^(Fo^2^)+19.7952P] where P=(Fo^2^+2Fc^2^)/3'
_refine_ls_weighting_scheme calc
_refine_ls_wR_factor_gt 0.1165
_refine_ls_wR_factor_ref 0.1170
_reflns_Friedel_coverage 0.929
_reflns_Friedel_fraction_full 1.000
_reflns_Friedel_fraction_max 0.998
_reflns_number_gt 6474
_reflns_number_total 6605
_reflns_threshold_expression 'I > 2\s(I)'
_cod_data_source_file c7sc00562h2.cif
_cod_data_source_block LFe2Lprime
_cod_database_code 1545772
_shelx_space_group_comment
;
The symmetry employed for this shelxl refinement is uniquely defined
by the following loop, which should always be used as a source of
symmetry information in preference to the above space-group names.
They are only intended as comments.
;
_olex2_refinement_description
;
1. Twinned data refinement
 Scales: 0.86(3) 0.14(3)
2. Fixed Uiso
 At 1.2 times of:
  All C(H) groups, All C(H,H) groups, All N(H,H) groups
 At 1.5 times of:
  All C(H,H,H) groups, All O(H) groups, All O(H,H) groups
3. Rigid bond restraints
 N4, C14, C16
 with sigma for 1-2 distances of 0.002 and sigma for 1-3 distances of 0.002
 C18, C19
 with sigma for 1-2 distances of 0.002 and sigma for 1-3 distances of 0.002
 O2, N2, N3, C3, C4
 with sigma for 1-2 distances of 0.002 and sigma for 1-3 distances of 0.002
 O3, C5, C6, C7, C11, C12
 with sigma for 1-2 distances of 0.002 and sigma for 1-3 distances of 0.002
 Fe1, P2, O4, O7, C17
 with sigma for 1-2 distances of 0.002 and sigma for 1-3 distances of 0.002
4. Uiso/Uaniso restraints and constraints
N4 \\sim C14 \\sim C16: within 2A with sigma of 0.002 and sigma for terminal
atoms of 0.004
C18 \\sim C19: within 2A with sigma of 0.002 and sigma for terminal atoms of
0.004
O2 \\sim N2 \\sim N3 \\sim C3 \\sim C4: within 2A with sigma of 0.002 and sigma
for terminal atoms of 0.004
O3 \\sim C5 \\sim C6 \\sim C7 \\sim C11 \\sim C12: within 2A with sigma of
0.002 and sigma for terminal atoms of 0.004
Fe1 \\sim P2 \\sim O4 \\sim O7 \\sim C17: within 2A with sigma of 0.002 and
sigma for terminal atoms of 0.004
5. Others
 Sof(O20A)=1-FVAR(1)
 Sof(O20)=FVAR(1)
 Sof(O21A)=1-FVAR(2)
 Sof(O21)=FVAR(2)
6.a Free rotating group:
 O14(H14C,H14D), O18(H18A,H18B), O16(H16A,H16B)
6.b Secondary CH2 refined with riding coordinates:
 C2(H2C,H2D), C4(H4A,H4B), C5(H5C,H5D), C13(H13A,H13B), C14(H14A,H14B),
 C15(H15A,H15B)
6.c Aromatic/amide H refined with riding coordinates:
 C7(H7), C10(H10)
6.d X=CH2 refined with riding coordinates:
 N1(H1A,H1B), N2(H2A,H2B), N5(H5A,H5B), N6(H6A,H6B)
6.e Idealised Me refined as rotating group:
 C9(H9A,H9B,H9C), C19(H19A,H19B,H19C)
6.f Idealised tetrahedral OH refined as rotating group:
 O12(H12)
;
_shelx_shelxl_version_number 2014/7
_olex2_submission_special_instructions 'No special instructions were received'

loop_
_space_group_symop_operation_xyz
'x, y, z'
'-x, -y, z+1/2'
'x+1/2, -y+1/2, z'
'-x+1/2, y+1/2, z+1/2'

loop_
_atom_site_label
_atom_site_type_symbol
_atom_site_fract_x
_atom_site_fract_y
_atom_site_fract_z
_atom_site_U_iso_or_equiv
_atom_site_adp_type
_atom_site_occupancy
_atom_site_site_symmetry_order
_atom_site_calc_flag
_atom_site_refinement_flags_posn
_atom_site_refinement_flags_adp
_atom_site_refinement_flags_occupancy
_atom_site_disorder_assembly
_atom_site_disorder_group
Fe1 Fe 0.55074(5) 0.69108(10) 0.58134(7) 0.0095(2) Uani 1 1 d . U . . .
Fe2 Fe 0.47482(5) 0.78911(11) 0.39439(7) 0.0103(2) Uani 1 1 d . . . . .
P1 P 0.41568(9) 0.82498(19) 0.57155(12) 0.0107(4) Uani 1 1 d . . . . .
P2 P 0.43948(10) 0.5205(2) 0.50771(12) 0.0127(4) Uani 1 1 d . U . . .
O1 O 0.4094(3) 0.7819(6) 0.2919(3) 0.0177(12) Uani 1 1 d . . . . .
O2 O 0.5058(3) 1.0023(6) 0.3676(3) 0.0119(9) Uani 1 1 d . U . . .
O3 O 0.5580(3) 0.7744(5) 0.4707(3) 0.0132(9) Uani 1 1 d . U . . .
O4 O 0.6318(2) 0.5773(5) 0.5554(3) 0.0124(9) Uani 1 1 d . U . . .
O5 O 0.5592(3) 0.6357(6) 0.7042(3) 0.0137(11) Uani 1 1 d . . . . .
O6 O 0.4815(3) 0.8141(6) 0.6103(3) 0.0136(11) Uani 1 1 d . . . . .
O7 O 0.5029(3) 0.5235(5) 0.5545(3) 0.0118(8) Uani 1 1 d . U . . .
O8 O 0.4476(3) 0.5801(6) 0.4204(3) 0.0146(11) Uani 1 1 d . . . . .
O9 O 0.4189(3) 0.8789(6) 0.4826(3) 0.0136(11) Uani 1 1 d . . . . .
O10 O 0.3704(3) 0.9089(6) 0.6247(3) 0.0151(12) Uani 1 1 d . . . . .
O11 O 0.4130(3) 0.3725(6) 0.5097(4) 0.0183(12) Uani 1 1 d . . . . .
O12 O 0.3259(3) 0.6495(7) 0.5216(4) 0.0266(14) Uani 1 1 d . . . . .
H12 H 0.3080 0.5703 0.5235 0.040 Uiso 1 1 calc GR . . . .
N1 N 0.3960(4) 0.6846(8) 0.1658(4) 0.0206(16) Uani 1 1 d . . . . .
H1A H 0.3569 0.7138 0.1637 0.025 Uiso 1 1 calc R . . . .
H1B H 0.4119 0.6363 0.1241 0.025 Uiso 1 1 calc R . . . .
N2 N 0.5749(3) 1.1290(7) 0.2918(4) 0.0152(12) Uani 1 1 d . U . . .
H2A H 0.5731 1.2022 0.3257 0.018 Uiso 1 1 calc R . . . .
H2B H 0.5992 1.1321 0.2479 0.018 Uiso 1 1 calc R . . . .
N3 N 0.5354(3) 0.7550(6) 0.2851(4) 0.0114(10) Uani 1 1 d . U . . .
N4 N 0.6239(3) 0.8343(7) 0.6288(4) 0.0133(11) Uani 1 1 d . U . . .
N5 N 0.7363(4) 0.5660(8) 0.5603(6) 0.033(2) Uani 1 1 d . . . . .
H5A H 0.7373 0.4870 0.5311 0.040 Uiso 1 1 calc R . . . .
H5B H 0.7714 0.6046 0.5776 0.040 Uiso 1 1 calc R . . . .
N6 N 0.5842(3) 0.7124(7) 0.8322(4) 0.0161(14) Uani 1 1 d . . . . .
H6A H 0.5714 0.6326 0.8550 0.019 Uiso 1 1 calc R . . . .
H6B H 0.5995 0.7807 0.8635 0.019 Uiso 1 1 calc R . . . .
C1 C 0.4307(4) 0.7133(8) 0.2314(5) 0.0149(16) Uani 1 1 d . . . . .
C2 C 0.4982(4) 0.6605(8) 0.2325(5) 0.0151(16) Uani 1 1 d . . . . .
H2C H 0.4998 0.5623 0.2545 0.018 Uiso 1 1 calc R . . . .
H2D H 0.5153 0.6599 0.1755 0.018 Uiso 1 1 calc R . . . .
C3 C 0.5413(4) 1.0151(8) 0.3069(5) 0.0116(9) Uani 1 1 d . U . . .
C4 C 0.5456(4) 0.8942(8) 0.2446(5) 0.0112(10) Uani 1 1 d . U . . .
H4A H 0.5139 0.9082 0.2007 0.013 Uiso 1 1 calc R . . . .
H4B H 0.5874 0.8953 0.2182 0.013 Uiso 1 1 calc R . . . .
C5 C 0.5958(4) 0.6912(8) 0.3089(5) 0.0138(11) Uani 1 1 d . U . . .
H5C H 0.6198 0.6663 0.2584 0.017 Uiso 1 1 calc R . . . .
H5D H 0.5883 0.6027 0.3406 0.017 Uiso 1 1 calc R . . . .
C6 C 0.6331(4) 0.7925(9) 0.3607(5) 0.0138(9) Uani 1 1 d . U . . .
C7 C 0.6875(4) 0.8562(9) 0.3301(5) 0.0161(12) Uani 1 1 d . U . . .
H7 H 0.7014 0.8328 0.2758 0.019 Uiso 1 1 calc R . . . .
C8 C 0.7222(4) 0.9533(10) 0.3769(5) 0.0218(19) Uani 1 1 d . . . . .
C9 C 0.7799(5) 1.0241(13) 0.3420(6) 0.038(3) Uani 1 1 d . . . . .
H9A H 0.7674 1.1024 0.3055 0.057 Uiso 1 1 calc GR . . . .
H9B H 0.8041 0.9545 0.3102 0.057 Uiso 1 1 calc GR . . . .
H9C H 0.8054 1.0612 0.3875 0.057 Uiso 1 1 calc GR . . . .
C10 C 0.7018(4) 0.9852(9) 0.4567(5) 0.0178(17) Uani 1 1 d . . . . .
H10 H 0.7254 1.0493 0.4898 0.021 Uiso 1 1 calc R . . . .
C11 C 0.6473(4) 0.9248(8) 0.4890(5) 0.0126(11) Uani 1 1 d . U . . .
C12 C 0.6118(4) 0.8291(8) 0.4409(5) 0.0119(9) Uani 1 1 d . U . . .
C13 C 0.6260(4) 0.9631(8) 0.5755(5) 0.0144(15) Uani 1 1 d . . . . .
H13A H 0.6551 1.0334 0.5998 0.017 Uiso 1 1 calc R . . . .
H13B H 0.5839 1.0068 0.5730 0.017 Uiso 1 1 calc R . . . .
C14 C 0.6028(4) 0.8672(9) 0.7150(5) 0.0145(11) Uani 1 1 d . U . . .
H14A H 0.5684 0.9374 0.7139 0.017 Uiso 1 1 calc R . . . .
H14B H 0.6378 0.9070 0.7478 0.017 Uiso 1 1 calc R . . . .
C15 C 0.6851(4) 0.7600(8) 0.6305(5) 0.0142(15) Uani 1 1 d . . . . .
H15A H 0.6958 0.7347 0.6884 0.017 Uiso 1 1 calc R . . . .
H15B H 0.7181 0.8243 0.6092 0.017 Uiso 1 1 calc R . . . .
C16 C 0.5807(4) 0.7293(9) 0.7527(5) 0.0152(12) Uani 1 1 d . U . . .
C17 C 0.6830(3) 0.6256(7) 0.5778(6) 0.0151(11) Uani 1 1 d . U . . .
C18 C 0.3871(4) 0.6400(8) 0.5646(5) 0.0170(15) Uani 1 1 d . U . . .
C19 C 0.3749(5) 0.5828(9) 0.6501(5) 0.0253(17) Uani 1 1 d . U . . .
H19A H 0.4147 0.5704 0.6793 0.038 Uiso 1 1 calc GR . . . .
H19B H 0.3536 0.4909 0.6459 0.038 Uiso 1 1 calc GR . . . .
H19C H 0.3485 0.6497 0.6808 0.038 Uiso 1 1 calc GR . . . .
O21 O 0.7531(7) 0.5085(15) 0.2956(9) 0.075(5) Uiso 0.80(3) 1 d . . P A 1
O21A O 0.718(3) 0.448(7) 0.245(4) 0.08(2) Uiso 0.20(3) 1 d . . P A 2
O20 O 0.7027(5) 0.3456(11) 0.4314(8) 0.040(4) Uiso 0.78(3) 1 d . . P B 1
O14 O 0.4986(3) 0.1626(6) 0.5277(4) 0.0273(15) Uani 1 1 d . . . . .
H14C H 0.4952 0.0858 0.4979 0.041 Uiso 1 1 d G . . . .
H14D H 0.4643 0.2119 0.5239 0.041 Uiso 1 1 d G . . . .
O18 O 0.5767(4) 0.3278(8) 0.4370(5) 0.041(2) Uani 1 1 d . . . . .
H18A H 0.6131 0.3497 0.4577 0.061 Uiso 1 1 d G . . . .
H18B H 0.5550 0.2818 0.4738 0.061 Uiso 1 1 d G . . . .
O15 O 0.3323(3) 0.1850(6) 0.5829(5) 0.0277(13) Uani 1 1 d . . . . .
O20A O 0.7191(18) 0.322(4) 0.475(3) 0.042(14) Uiso 0.22(3) 1 d . . P B 2
O16 O 0.2276(3) 0.2987(8) 0.6581(5) 0.0320(16) Uani 1 1 d . . . . .
H16A H 0.2614 0.2884 0.6288 0.048 Uiso 1 1 d G . . . .
H16B H 0.2375 0.3122 0.7098 0.048 Uiso 1 1 d G . . . .
O17 O 0.3435(3) 1.0746(7) 0.4119(4) 0.0228(13) Uani 1 1 d . . . . .
H17A H 0.359(5) 1.012(12) 0.433(6) 0.02(3) Uiso 1 1 d . . . . .
H17B H 0.309(7) 1.106(15) 0.446(9) 0.07(5) Uiso 1 1 d . . . . .
H15 H 0.359(4) 0.248(10) 0.560(6) 0.01(2) Uiso 1 1 d . . . . .

loop_
_atom_site_aniso_label
_atom_site_aniso_U_11
_atom_site_aniso_U_22
_atom_site_aniso_U_33
_atom_site_aniso_U_23
_atom_site_aniso_U_13
_atom_site_aniso_U_12
Fe1 0.0153(5) 0.0070(4) 0.0062(5) 0.0000(4) -0.0012(4) 0.0008(4)
Fe2 0.0162(5) 0.0087(4) 0.0061(5) 0.0002(4) 0.0008(4) -0.0010(4)
P1 0.0150(9) 0.0105(8) 0.0065(9) -0.0001(7) -0.0003(7) 0.0001(7)
P2 0.0223(9) 0.0090(9) 0.0068(8) -0.0008(7) 0.0005(7) -0.0045(7)
O1 0.020(3) 0.021(3) 0.012(3) -0.003(2) -0.001(2) -0.001(2)
O2 0.019(2) 0.0068(19) 0.010(2) -0.0006(16) 0.0005(16) 0.0002(18)
O3 0.019(2) 0.011(2) 0.010(2) 0.0034(17) 0.0009(16) -0.0001(17)
O4 0.0185(17) 0.006(2) 0.013(2) 0.0006(18) 0.0031(18) 0.0008(16)
O5 0.017(3) 0.013(3) 0.011(3) 0.003(2) -0.001(2) 0.003(2)
O6 0.018(3) 0.010(3) 0.012(3) 0.000(2) 0.003(2) -0.002(2)
O7 0.0210(15) 0.0067(15) 0.0078(16) -0.0005(14) 0.0013(14) -0.0006(14)
O8 0.023(3) 0.017(3) 0.005(2) 0.000(2) 0.005(2) -0.005(2)
O9 0.022(3) 0.012(3) 0.007(3) 0.000(2) -0.004(2) 0.004(2)
O10 0.016(3) 0.016(3) 0.014(3) -0.006(2) 0.002(2) 0.001(2)
O11 0.033(3) 0.010(3) 0.011(3) 0.004(2) 0.001(2) -0.009(2)
O12 0.025(3) 0.026(3) 0.029(4) -0.008(3) 0.002(3) -0.004(3)
N1 0.033(4) 0.016(4) 0.013(3) -0.004(3) -0.007(3) 0.001(3)
N2 0.026(3) 0.009(2) 0.010(3) -0.001(2) 0.003(2) -0.004(2)
N3 0.020(3) 0.005(2) 0.008(2) 0.0017(19) 0.001(2) -0.001(2)
N4 0.018(3) 0.014(3) 0.007(2) -0.002(2) -0.001(2) 0.005(2)
N5 0.020(4) 0.019(3) 0.060(6) -0.020(4) 0.006(4) 0.005(3)
N6 0.026(4) 0.014(3) 0.009(3) -0.001(3) -0.001(3) 0.004(3)
C1 0.026(4) 0.008(4) 0.011(4) -0.001(3) -0.004(3) 0.002(3)
C2 0.023(4) 0.014(4) 0.009(4) 0.004(3) -0.002(3) 0.000(3)
C3 0.020(2) 0.0067(18) 0.008(2) -0.0003(17) -0.0004(17) 0.0000(18)
C4 0.020(2) 0.0060(19) 0.007(2) 0.0016(17) 0.0012(19) -0.0005(19)
C5 0.021(3) 0.012(3) 0.008(2) 0.004(2) 0.001(2) 0.004(2)
C6 0.020(2) 0.014(2) 0.0073(19) 0.0047(16) 0.0007(16) 0.0030(18)
C7 0.021(3) 0.018(3) 0.009(2) 0.003(2) 0.002(2) 0.001(2)
C8 0.024(4) 0.026(4) 0.015(4) 0.005(3) 0.003(3) -0.005(4)
C9 0.036(6) 0.057(7) 0.021(5) 0.002(5) 0.006(4) -0.025(5)
C10 0.020(4) 0.022(4) 0.011(4) 0.007(3) -0.004(3) -0.002(3)
C11 0.019(2) 0.010(2) 0.009(2) 0.005(2) 0.000(2) 0.001(2)
C12 0.018(2) 0.010(2) 0.0083(18) 0.0051(16) 0.0006(16) 0.0016(17)
C13 0.020(4) 0.013(3) 0.011(3) 0.008(3) -0.004(3) -0.003(3)
C14 0.020(3) 0.015(2) 0.008(2) -0.002(2) 0.000(2) 0.004(2)
C15 0.019(4) 0.015(4) 0.008(4) 0.003(3) 0.002(3) 0.008(3)
C16 0.019(3) 0.017(3) 0.010(3) -0.001(2) 0.002(2) 0.005(2)
C17 0.0175(18) 0.013(2) 0.015(3) 0.003(2) 0.003(2) 0.000(2)
C18 0.038(4) 0.004(3) 0.008(3) -0.003(3) 0.002(3) -0.005(3)
C19 0.057(5) 0.009(3) 0.011(3) 0.000(3) 0.006(3) -0.007(3)
O14 0.051(4) 0.007(3) 0.023(3) -0.009(2) -0.014(3) 0.008(3)
O18 0.062(5) 0.028(4) 0.033(4) -0.017(3) 0.011(4) -0.012(4)
O15 0.022(3) 0.021(3) 0.040(4) 0.010(3) 0.015(3) 0.000(3)
O16 0.028(4) 0.033(4) 0.035(4) 0.000(3) 0.003(3) 0.012(3)
O17 0.028(3) 0.023(3) 0.017(3) 0.005(3) -0.001(3) 0.005(3)

loop_
_atom_type_symbol
_atom_type_description
_atom_type_scat_dispersion_real
_atom_type_scat_dispersion_imag
_atom_type_scat_source
C C 0.0033 0.0016 'International Tables Vol C Tables 4.2.6.8 and 6.1.1.4'
H H 0.0000 0.0000 'International Tables Vol C Tables 4.2.6.8 and 6.1.1.4'
Fe Fe 0.3463 0.8444 'International Tables Vol C Tables 4.2.6.8 and 6.1.1.4'
N N 0.0061 0.0033 'International Tables Vol C Tables 4.2.6.8 and 6.1.1.4'
O O 0.0106 0.0060 'International Tables Vol C Tables 4.2.6.8 and 6.1.1.4'
P P 0.1023 0.0942 'International Tables Vol C Tables 4.2.6.8 and 6.1.1.4'

loop_
_geom_angle_atom_site_label_1
_geom_angle_atom_site_label_2
_geom_angle_atom_site_label_3
_geom_angle
O3 Fe1 O4 87.5(2)
O3 Fe1 O5 166.9(2)
O3 Fe1 N4 90.9(2)
O4 Fe1 N4 78.0(2)
O5 Fe1 O4 89.4(2)
O5 Fe1 N4 76.0(2)
O6 Fe1 O3 92.3(2)
O6 Fe1 O4 173.4(2)
O6 Fe1 O5 89.3(2)
O6 Fe1 N4 95.4(2)
O7 Fe1 O3 99.5(2)
O7 Fe1 O4 88.7(2)
O7 Fe1 O5 93.2(2)
O7 Fe1 O6 97.9(2)
O7 Fe1 N4 162.8(2)
O1 Fe2 O3 164.0(2)
O1 Fe2 N3 76.5(2)
O2 Fe2 O1 94.3(2)
O2 Fe2 O3 85.5(2)
O2 Fe2 N3 78.2(2)
O3 Fe2 N3 87.8(2)
O8 Fe2 O1 86.8(2)
O8 Fe2 O2 178.2(2)
O8 Fe2 O3 93.1(2)
O8 Fe2 N3 100.7(2)
O9 Fe2 O1 99.6(2)
O9 Fe2 O2 86.3(2)
O9 Fe2 O3 96.4(2)
O9 Fe2 O8 95.0(2)
O9 Fe2 N3 163.5(2)
O6 P1 C18 105.3(3)
O9 P1 O6 111.2(3)
O9 P1 C18 105.7(3)
O10 P1 O6 112.9(3)
O10 P1 O9 112.8(3)
O10 P1 C18 108.3(4)
O7 P2 C18 106.2(3)
O8 P2 O7 110.0(3)
O8 P2 C18 107.8(3)
O11 P2 O7 109.6(3)
O11 P2 O8 113.8(3)
O11 P2 C18 109.1(4)
C1 O1 Fe2 112.0(5)
C3 O2 Fe2 115.8(5)
Fe1 O3 Fe2 118.6(3)
C12 O3 Fe1 123.0(5)
C12 O3 Fe2 118.3(5)
C17 O4 Fe1 119.3(5)
C16 O5 Fe1 116.8(5)
P1 O6 Fe1 129.7(3)
P2 O7 Fe1 126.0(3)
P2 O8 Fe2 124.2(3)
P1 O9 Fe2 123.0(3)
C18 O12 H12 109.5
H1A N1 H1B 120.0
C1 N1 H1A 120.0
C1 N1 H1B 120.0
H2A N2 H2B 120.0
C3 N2 H2A 120.0
C3 N2 H2B 120.0
C2 N3 Fe2 103.3(5)
C2 N3 C4 111.3(6)
C2 N3 C5 112.4(6)
C4 N3 Fe2 108.0(4)
C5 N3 Fe2 111.4(5)
C5 N3 C4 110.2(6)
C13 N4 Fe1 108.6(5)
C13 N4 C14 112.2(6)
C14 N4 Fe1 103.6(5)
C15 N4 Fe1 110.2(5)
C15 N4 C13 111.6(6)
C15 N4 C14 110.3(6)
H5A N5 H5B 120.0
C17 N5 H5A 120.0
C17 N5 H5B 120.0
H6A N6 H6B 120.0
C16 N6 H6A 120.0
C16 N6 H6B 120.0
O1 C1 N1 121.7(8)
O1 C1 C2 120.0(7)
N1 C1 C2 118.3(7)
N3 C2 C1 108.9(6)
N3 C2 H2C 109.9
N3 C2 H2D 109.9
C1 C2 H2C 109.9
C1 C2 H2D 109.9
H2C C2 H2D 108.3
O2 C3 N2 123.9(7)
O2 C3 C4 119.0(7)
N2 C3 C4 117.0(7)
N3 C4 C3 111.2(6)
N3 C4 H4A 109.4
N3 C4 H4B 109.4
C3 C4 H4A 109.4
C3 C4 H4B 109.4
H4A C4 H4B 108.0
N3 C5 H5C 109.5
N3 C5 H5D 109.5
N3 C5 C6 110.6(6)
H5C C5 H5D 108.1
C6 C5 H5C 109.5
C6 C5 H5D 109.5
C7 C6 C5 121.3(7)
C7 C6 C12 119.0(8)
C12 C6 C5 119.7(7)
C6 C7 H7 119.0
C8 C7 C6 122.1(8)
C8 C7 H7 119.0
C7 C8 C9 121.3(8)
C10 C8 C7 118.3(8)
C10 C8 C9 120.4(8)
C8 C9 H9A 109.5
C8 C9 H9B 109.5
C8 C9 H9C 109.5
H9A C9 H9B 109.5
H9A C9 H9C 109.5
H9B C9 H9C 109.5
C8 C10 H10 119.4
C8 C10 C11 121.2(8)
C11 C10 H10 119.4
C10 C11 C12 120.2(7)
C10 C11 C13 119.9(7)
C12 C11 C13 119.9(7)
O3 C12 C6 120.4(7)
O3 C12 C11 120.5(7)
C11 C12 C6 119.1(7)
N4 C13 C11 110.4(6)
N4 C13 H13A 109.6
N4 C13 H13B 109.6
C11 C13 H13A 109.6
C11 C13 H13B 109.6
H13A C13 H13B 108.1
N4 C14 H14A 110.3
N4 C14 H14B 110.3
N4 C14 C16 107.0(6)
H14A C14 H14B 108.6
C16 C14 H14A 110.3
C16 C14 H14B 110.3
N4 C15 H15A 109.5
N4 C15 H15B 109.5
N4 C15 C17 110.7(6)
H15A C15 H15B 108.1
C17 C15 H15A 109.5
C17 C15 H15B 109.5
O5 C16 N6 123.3(8)
O5 C16 C14 117.6(7)
N6 C16 C14 119.1(7)
O4 C17 N5 123.6(7)
O4 C17 C15 119.5(7)
N5 C17 C15 116.9(7)
P2 C18 P1 114.0(4)
O12 C18 P1 105.3(5)
O12 C18 P2 110.0(5)
O12 C18 C19 107.3(7)
C19 C18 P1 109.8(5)
C19 C18 P2 110.2(6)
C18 C19 H19A 109.5
C18 C19 H19B 109.5
C18 C19 H19C 109.5
H19A C19 H19B 109.5
H19A C19 H19C 109.5
H19B C19 H19C 109.5
H14C O14 H14D 109.4
H18A O18 H18B 109.4
H16A O16 H16B 109.5
H17A O17 H17B 108(10)

loop_
_geom_bond_atom_site_label_1
_geom_bond_atom_site_label_2
_geom_bond_distance
Fe1 O3 1.956(5)
Fe1 O4 2.079(5)
Fe1 O5 2.057(5)
Fe1 O6 1.937(5)
Fe1 O7 1.929(5)
Fe1 N4 2.203(7)
Fe2 O1 2.167(6)
Fe2 O2 2.157(5)
Fe2 O3 2.167(6)
Fe2 O8 2.093(6)
Fe2 O9 2.041(5)
Fe2 N3 2.212(6)
P1 O6 1.543(6)
P1 O9 1.524(5)
P1 O10 1.515(6)
P1 C18 1.848(8)
P2 O7 1.553(6)
P2 O8 1.526(5)
P2 O11 1.504(5)
P2 C18 1.834(8)
O1 C1 1.256(10)
O2 C3 1.244(9)
O3 C12 1.350(9)
O4 C17 1.241(9)
O5 C16 1.264(10)
O12 H12 0.8400
O12 C18 1.483(11)
N1 H1A 0.8800
N1 H1B 0.8800
N1 C1 1.321(10)
N2 H2A 0.8800
N2 H2B 0.8800
N2 C3 1.314(10)
N3 C2 1.464(10)
N3 C4 1.480(9)
N3 C5 1.476(10)
N4 C13 1.486(9)
N4 C14 1.494(9)
N4 C15 1.485(9)
N5 H5A 0.8800
N5 H5B 0.8800
N5 C17 1.302(10)
N6 H6A 0.8800
N6 H6B 0.8800
N6 C16 1.296(10)
C1 C2 1.527(11)
C2 H2C 0.9900
C2 H2D 0.9900
C3 C4 1.520(10)
C4 H4A 0.9900
C4 H4B 0.9900
C5 H5C 0.9900
C5 H5D 0.9900
C5 C6 1.497(11)
C6 C7 1.400(11)
C6 C12 1.414(10)
C7 H7 0.9500
C7 C8 1.398(12)
C8 C9 1.511(12)
C8 C10 1.391(12)
C9 H9A 0.9800
C9 H9B 0.9800
C9 H9C 0.9800
C10 H10 0.9500
C10 C11 1.399(11)
C11 C12 1.410(11)
C11 C13 1.511(11)
C13 H13A 0.9900
C13 H13B 0.9900
C14 H14A 0.9900
C14 H14B 0.9900
C14 C16 1.509(11)
C15 H15A 0.9900
C15 H15B 0.9900
C15 C17 1.525(11)
C18 C19 1.503(10)
C19 H19A 0.9800
C19 H19B 0.9800
C19 H19C 0.9800
O14 H14C 0.8701
O14 H14D 0.8710
O18 H18A 0.8705
O18 H18B 0.8699
O15 H15 0.91(10)
O16 H16A 0.8700
O16 H16B 0.8699
O17 H17A 0.76(11)
O17 H17B 0.97(15)

loop_
_geom_torsion_atom_site_label_1
_geom_torsion_atom_site_label_2
_geom_torsion_atom_site_label_3
_geom_torsion_atom_site_label_4
_geom_torsion
Fe1 O3 C12 C6 132.3(6)
Fe1 O3 C12 C11 -48.4(9)
Fe1 O4 C17 N5 -176.0(7)
Fe1 O4 C17 C15 5.6(10)
Fe1 O5 C16 N6 174.8(6)
Fe1 O5 C16 C14 -5.0(9)
Fe1 N4 C13 C11 -65.8(6)
Fe1 N4 C14 C16 43.2(7)
Fe1 N4 C15 C17 15.9(7)
Fe2 O1 C1 N1 173.4(6)
Fe2 O1 C1 C2 -6.5(9)
Fe2 O2 C3 N2 -165.0(6)
Fe2 O2 C3 C4 16.4(9)
Fe2 O3 C12 C6 -50.7(8)
Fe2 O3 C12 C11 128.5(6)
Fe2 N3 C2 C1 43.6(6)
Fe2 N3 C4 C3 27.9(7)
Fe2 N3 C5 C6 -66.1(7)
O1 C1 C2 N3 -27.3(10)
O2 C3 C4 N3 -31.1(10)
O6 P1 O9 Fe2 52.4(4)
O6 P1 C18 P2 -55.2(5)
O6 P1 C18 O12 -175.9(5)
O6 P1 C18 C19 68.9(7)
O7 P2 O8 Fe2 -62.8(4)
O7 P2 C18 P1 59.2(5)
O7 P2 C18 O12 177.2(5)
O7 P2 C18 C19 -64.8(6)
O8 P2 O7 Fe1 62.1(4)
O8 P2 C18 P1 -58.7(5)
O8 P2 C18 O12 59.3(6)
O8 P2 C18 C19 177.4(6)
O9 P1 O6 Fe1 -65.8(5)
O9 P1 C18 P2 62.6(5)
O9 P1 C18 O12 -58.0(6)
O9 P1 C18 C19 -173.2(6)
O10 P1 O6 Fe1 166.2(4)
O10 P1 O9 Fe2 -179.6(3)
O10 P1 C18 P2 -176.2(4)
O10 P1 C18 O12 63.1(6)
O10 P1 C18 C19 -52.1(7)
O11 P2 O7 Fe1 -172.1(3)
O11 P2 O8 Fe2 173.7(3)
O11 P2 C18 P1 177.3(4)
O11 P2 C18 O12 -64.8(6)
O11 P2 C18 C19 53.3(7)
N1 C1 C2 N3 152.7(7)
N2 C3 C4 N3 150.2(7)
N3 C5 C6 C7 -110.5(8)
N3 C5 C6 C12 67.1(9)
N4 C14 C16 O5 -28.4(10)
N4 C14 C16 N6 151.8(7)
N4 C15 C17 O4 -15.0(10)
N4 C15 C17 N5 166.6(7)
C2 N3 C4 C3 140.7(7)
C2 N3 C5 C6 178.5(6)
C4 N3 C2 C1 -72.1(8)
C4 N3 C5 C6 53.8(8)
C5 N3 C2 C1 163.8(6)
C5 N3 C4 C3 -94.0(7)
C5 C6 C7 C8 178.7(8)
C5 C6 C12 O3 -0.7(11)
C5 C6 C12 C11 -179.9(7)
C6 C7 C8 C9 -178.3(9)
C6 C7 C8 C10 0.8(13)
C7 C6 C12 O3 177.0(7)
C7 C6 C12 C11 -2.3(11)
C7 C8 C10 C11 -1.5(13)
C8 C10 C11 C12 0.2(12)
C8 C10 C11 C13 -179.2(7)
C9 C8 C10 C11 177.6(9)
C10 C11 C12 O3 -177.6(7)
C10 C11 C12 C6 1.7(11)
C10 C11 C13 N4 -119.4(8)
C12 C6 C7 C8 1.1(12)
C12 C11 C13 N4 61.2(9)
C13 N4 C14 C16 160.2(6)
C13 N4 C15 C17 -104.9(7)
C13 C11 C12 O3 1.9(11)
C13 C11 C12 C6 -178.9(7)
C14 N4 C13 C11 -179.8(6)
C14 N4 C15 C17 129.6(7)
C15 N4 C13 C11 55.9(8)
C15 N4 C14 C16 -74.7(8)
C18 P1 O6 Fe1 48.3(5)
C18 P1 O9 Fe2 -61.4(5)
C18 P2 O7 Fe1 -54.3(4)
C18 P2 O8 Fe2 52.6(5)

loop_
_twin_individual_id
_twin_individual_mass_fraction_refined
1 0.86(3)
2 0.14(3)
